data_7033741
loop_
_publ_author_name
'Olivari, Martina'
'Montis, Riccardo'
'Karagiannidis, Louise E.'
'Horton, Peter N.'
'Mapp, Lucy K.'
'Coles, Simon J.'
'Light, Mark E.'
'Gale, Philip A.'
'Caltagirone, Claudia'

_publ_section_title
;
 Anion complexation, transport and structural studies of a series of
 bis-methylurea compounds.
;
_journal_issue 5
_journal_name_full 'Dalton transactions (Cambridge, England : 2003)'
_journal_page_first 2138
_journal_page_last 2149
_journal_paper_doi 10.1039/c4dt02893g
_journal_volume 44
_journal_year 2015
_chemical_formula_moiety 'C26 H18 F12 N4 O2, C2 H6 O S'
_chemical_formula_sum 'C28 H24 F12 N4 O3 S'
_chemical_formula_weight 724.57
_chemical_name_systematic
;
 ?
;
_space_group_crystal_system monoclinic
_space_group_IT_number 15
_space_group_name_Hall '-C 2yc'
_space_group_name_H-M_alt 'C 1 2/c 1'
_symmetry_space_group_name_Hall '-C 2yc'
_symmetry_space_group_name_H-M 'C 1 2/c 1'
_atom_sites_solution_hydrogens geom
_audit_creation_method SHELXL-2013
_audit_update_record
;
2014-11-10 deposited with the CCDC.
2014-12-01 downloaded from the CCDC.
;
_cell_angle_alpha 90
_cell_angle_beta 94.842(3)
_cell_angle_gamma 90
_cell_formula_units_Z 4
_cell_length_a 26.454(2)
_cell_length_b 12.7445(9)
_cell_length_c 8.9389(5)
_cell_measurement_reflns_used 16814
_cell_measurement_temperature 100(2)
_cell_measurement_theta_max 27.5
_cell_measurement_theta_min 2.3
_cell_volume 3002.9(4)
_computing_cell_refinement
;
CrystalClear-SM Expert 3.1 b27 (Rigaku, 2012)
;
_computing_data_collection
;
CrystalClear-SM Expert 3.1 b27 (Rigaku, 2012)
;
_computing_data_reduction
;
CrystalClear-SM Expert 3.1 b27 (Rigaku, 2012)
;
_computing_molecular_graphics 'ORTEP3 for Windows (Farrugia, 1997)'
_computing_publication_material 'WINGX (Farrugia, 1998)'
_computing_structure_refinement 'SHELXL-2013 (Sheldrick, 2013)'
_computing_structure_solution 'SUPERFLIP (Palatinus & Chapuis, 2007)'
_diffrn_ambient_temperature 100(2)
_diffrn_detector 'CCD plate'
_diffrn_detector_area_resol_mean 28.5714
_diffrn_detector_type 'Rigaku HG Saturn724+ (2x2 bin mode)'
_diffrn_measured_fraction_theta_full 0.998
_diffrn_measured_fraction_theta_max 0.998
_diffrn_measurement_device 'four-circle \k diffractometer'
_diffrn_measurement_device_type 'Rigaku AFC12 (Right)'
_diffrn_measurement_method 'profile data from \w-scans'
_diffrn_measurement_specimen_support 'MiTeGen MicroMesh'
_diffrn_radiation_collimation 'Confocal mirrors, VHF Varimax '
_diffrn_radiation_type MoK\a
_diffrn_radiation_wavelength 0.71075
_diffrn_reflns_av_R_equivalents 0.1488
_diffrn_reflns_av_unetI/netI 0.0672
_diffrn_reflns_Laue_measured_fraction_full 0.998
_diffrn_reflns_Laue_measured_fraction_max 0.998
_diffrn_reflns_limit_h_max 34
_diffrn_reflns_limit_h_min -34
_diffrn_reflns_limit_k_max 16
_diffrn_reflns_limit_k_min -16
_diffrn_reflns_limit_l_max 11
_diffrn_reflns_limit_l_min -11
_diffrn_reflns_number 18400
_diffrn_reflns_point_group_measured_fraction_full 0.998
_diffrn_reflns_point_group_measured_fraction_max 0.998
_diffrn_reflns_theta_full 25.242
_diffrn_reflns_theta_max 27.485
_diffrn_reflns_theta_min 2.946
_diffrn_source 'Rotating Anode'
_diffrn_source_current 55.0
_diffrn_source_power 2.475
_diffrn_source_voltage 45.0
_exptl_absorpt_coefficient_mu 0.222
_exptl_absorpt_correction_T_max 1.000
_exptl_absorpt_correction_T_min 0.592
_exptl_absorpt_correction_type multi-scan
_exptl_absorpt_process_details
;
CrystalClear-SM Expert 3.1 b27 (Rigaku, 2012)
;
_exptl_crystal_colour Colourless
_exptl_crystal_density_diffrn 1.603
_exptl_crystal_description Blade
_exptl_crystal_F_000 1472
_exptl_crystal_size_max 0.130
_exptl_crystal_size_mid 0.100
_exptl_crystal_size_min 0.040
_refine_diff_density_max 0.486
_refine_diff_density_min -0.507
_refine_diff_density_rms 0.089
_refine_ls_extinction_method none
_refine_ls_goodness_of_fit_ref 1.077
_refine_ls_hydrogen_treatment constr
_refine_ls_matrix_type full
_refine_ls_number_parameters 251
_refine_ls_number_reflns 3436
_refine_ls_number_restraints 93
_refine_ls_restrained_S_all 1.108
_refine_ls_R_factor_all 0.0908
_refine_ls_R_factor_gt 0.0751
_refine_ls_shift/su_max 0.000
_refine_ls_shift/su_mean 0.000
_refine_ls_structure_factor_coef Fsqd
_refine_ls_weighting_details 'w=1/[\s^2^(Fo^2^)+(0.0778P)^2^+7.9458P] where P=(Fo^2^+2Fc^2^)/3'
_refine_ls_weighting_scheme calc
_refine_ls_wR_factor_gt 0.1893
_refine_ls_wR_factor_ref 0.2007
_reflns_Friedel_coverage 0.000
_reflns_number_gt 2709
_reflns_number_total 3436
_reflns_threshold_expression 'I > 2\s(I)'
_cod_data_source_file c4dt02893g2.cif
_cod_data_source_block L3-DMSO
_cod_depositor_comments
;
The following automatic conversions were performed:

'_exptl_absorpt_correction_type' value 'Multi-scan' changed to
'multi-scan' according to
/usr/data/users/saulius/crontab/automatic-downloads/rss-feeds/RSC/lib/dictionaries/cif_core.dic
dictionary named 'cif_core.dic' version 2.4.2 from 2011-04-26.

Automatic conversion script
Id: cif_fix_values 3008 2015-01-20 13:52:24Z robertas 
;
_cod_database_code 7033741
_shelx_space_group_comment
;
The symmetry employed for this shelxl refinement is uniquely defined
by the following loop, which should always be used as a source of
symmetry information in preference to the above space-group names.
They are only intended as comments.
;
_shelx_estimated_absorpt_t_min 0.972
_shelx_estimated_absorpt_t_max 0.991
_shelxl_version_number 2013-3

loop_
_space_group_symop_operation_xyz
'x, y, z'
'-x, y, -z+1/2'
'x+1/2, y+1/2, z'
'-x+1/2, y+1/2, -z+1/2'
'-x, -y, -z'
'x, -y, z-1/2'
'-x+1/2, -y+1/2, -z'
'x+1/2, -y+1/2, z-1/2'

loop_
_atom_site_label
_atom_site_type_symbol
_atom_site_fract_x
_atom_site_fract_y
_atom_site_fract_z
_atom_site_U_iso_or_equiv
_atom_site_adp_type
_atom_site_occupancy
_atom_site_site_symmetry_order
_atom_site_calc_flag
_atom_site_refinement_flags_posn
_atom_site_refinement_flags_adp
_atom_site_refinement_flags_occupancy
_atom_site_disorder_assembly
_atom_site_disorder_group
C1 C 0.5000 0.5541(3) 0.2500 0.0229(7) Uani 1 2 d S T P . .
H1 H 0.5000 0.6286 0.2500 0.027 Uiso 1 2 calc R U P . .
C2 C 0.46326(9) 0.5012(2) 0.1580(3) 0.0217(5) Uani 1 1 d . . . . .
C3 C 0.46353(10) 0.3924(2) 0.1584(3) 0.0246(6) Uani 1 1 d . . . . .
H3 H 0.4389 0.3547 0.0964 0.030 Uiso 1 1 calc R U . . .
C4 C 0.5000 0.3386(3) 0.2500 0.0272(8) Uani 1 2 d S T P . .
H4 H 0.5000 0.2641 0.2500 0.033 Uiso 1 2 calc R U P . .
C5 C 0.42583(10) 0.5662(2) 0.0607(3) 0.0250(6) Uani 1 1 d . . . . .
H5A H 0.4101 0.6177 0.1254 0.030 Uiso 1 1 calc R U . . .
H5B H 0.4447 0.6061 -0.0115 0.030 Uiso 1 1 calc R U . . .
C6 C 0.34447(10) 0.4784(2) 0.0425(3) 0.0213(5) Uani 1 1 d . . . . .
C7 C 0.25882(10) 0.4028(2) -0.0164(3) 0.0220(5) Uani 1 1 d . . . . .
C8 C 0.22047(10) 0.3943(2) -0.1322(3) 0.0244(6) Uani 1 1 d . . . . .
H8 H 0.2271 0.4120 -0.2318 0.029 Uiso 1 1 calc R U . . .
C9 C 0.17265(11) 0.3602(2) -0.1029(3) 0.0256(6) Uani 1 1 d . . . . .
C10 C 0.16146(11) 0.3335(2) 0.0413(3) 0.0276(6) Uani 1 1 d . . . . .
H10 H 0.1285 0.3101 0.0608 0.033 Uiso 1 1 calc R U . . .
C11 C 0.19983(11) 0.3420(2) 0.1552(3) 0.0267(6) Uani 1 1 d . . . . .
C12 C 0.24847(10) 0.3749(2) 0.1295(3) 0.0237(5) Uani 1 1 d . . . . .
H12 H 0.2743 0.3785 0.2098 0.028 Uiso 1 1 calc R U . . .
C13 C 0.13212(12) 0.3510(3) -0.2304(3) 0.0332(7) Uani 1 1 d . . . . .
C14 C 0.18869(12) 0.3130(3) 0.3132(3) 0.0333(7) Uani 1 1 d D . . . .
F1 F 0.13471(9) 0.26044(18) -0.3032(3) 0.0560(6) Uani 1 1 d D . . . .
F2 F 0.13575(8) 0.42613(18) -0.3329(2) 0.0455(5) Uani 1 1 d D . . . .
F3 F 0.08545(7) 0.3567(2) -0.1856(2) 0.0505(6) Uani 1 1 d D . . . .
F4 F 0.14513(12) 0.3547(4) 0.3488(3) 0.0774(15) Uani 0.903(7) 1 d D . P A 1
F5 F 0.18660(18) 0.2128(2) 0.3345(3) 0.0658(12) Uani 0.903(7) 1 d D . P A 1
F6 F 0.22310(11) 0.3504(2) 0.4174(2) 0.0461(9) Uani 0.903(7) 1 d D . P A 1
N1 N 0.38578(8) 0.5084(2) -0.0229(2) 0.0247(5) Uani 1 1 d . . . . .
H1A H 0.3886 0.4927 -0.1177 0.030 Uiso 1 1 calc R U . . .
N2 N 0.30605(8) 0.43787(19) -0.0534(2) 0.0236(5) Uani 1 1 d . . . . .
H2 H 0.3119 0.4336 -0.1486 0.028 Uiso 1 1 calc R U . . .
O1 O 0.34130(7) 0.48593(16) 0.18016(19) 0.0238(4) Uani 1 1 d . . . . .
F24 F 0.1950(13) 0.3877(18) 0.406(3) 0.069(9) Uiso 0.097(7) 1 d D . P A 2
F25 F 0.1412(5) 0.2873(17) 0.313(2) 0.034(6) Uiso 0.097(7) 1 d D . P A 2
F26 F 0.2163(10) 0.2286(17) 0.345(3) 0.049(7) Uiso 0.097(7) 1 d D . P A 2
C101 C 0.0158(10) 0.383(2) 0.3733(14) 0.143(8) Uiso 0.406(6) 1 d D U P B -1
H10A H 0.0487 0.3817 0.4328 0.214 Uiso 0.406(6) 1 calc R U P B -1
H10B H -0.0032 0.3191 0.3930 0.214 Uiso 0.406(6) 1 calc R U P B -1
H10C H -0.0035 0.4446 0.4010 0.214 Uiso 0.406(6) 1 calc R U P B -1
C102 C -0.0342(5) 0.3760(15) 0.0807(18) 0.102(5) Uiso 0.406(6) 1 d D U P B -1
H10D H -0.0310 0.3881 -0.0264 0.152 Uiso 0.406(6) 1 calc R U P B -1
H10E H -0.0577 0.4275 0.1176 0.152 Uiso 0.406(6) 1 calc R U P B -1
H10F H -0.0473 0.3051 0.0950 0.152 Uiso 0.406(6) 1 calc R U P B -1
O101 O 0.0486(3) 0.2828(5) 0.1556(7) 0.0509(19) Uiso 0.406(6) 1 d D U P B -1
S101 S 0.0256(3) 0.3892(6) 0.1810(9) 0.109(3) Uani 0.406(6) 1 d D U P B -1
C201 C 0.021(2) 0.471(4) 0.319(5) 0.105(15) Uiso 0.094(6) 1 d D U P B -2
H20A H 0.0528 0.4739 0.3847 0.157 Uiso 0.094(6) 1 calc R U P B -2
H20B H -0.0064 0.4474 0.3774 0.157 Uiso 0.094(6) 1 calc R U P B -2
H20C H 0.0134 0.5404 0.2772 0.157 Uiso 0.094(6) 1 calc R U P B -2
C202 C 0.040(2) 0.466(4) 0.023(5) 0.112(16) Uiso 0.094(6) 1 d D U P B -2
H20D H 0.0709 0.4454 -0.0203 0.168 Uiso 0.094(6) 1 calc R U P B -2
H20E H 0.0430 0.5383 0.0607 0.168 Uiso 0.094(6) 1 calc R U P B -2
H20F H 0.0111 0.4623 -0.0542 0.168 Uiso 0.094(6) 1 calc R U P B -2
O201 O 0.0819(13) 0.340(4) 0.215(5) 0.138(15) Uiso 0.094(6) 1 d D U P B -2
S201 S 0.0284(5) 0.3813(10) 0.1721(11) 0.022(3) Uiso 0.094(6) 1 d D U P B -2

loop_
_atom_site_aniso_label
_atom_site_aniso_U_11
_atom_site_aniso_U_22
_atom_site_aniso_U_33
_atom_site_aniso_U_23
_atom_site_aniso_U_13
_atom_site_aniso_U_12
C1 0.0225(17) 0.0295(19) 0.0169(15) 0.000 0.0025(13) 0.000
C2 0.0173(12) 0.0357(14) 0.0126(10) 0.0016(9) 0.0038(9) -0.0001(10)
C3 0.0210(12) 0.0341(15) 0.0190(11) -0.0029(10) 0.0036(9) -0.0027(11)
C4 0.0255(19) 0.0295(19) 0.0270(18) 0.000 0.0037(15) 0.000
C5 0.0199(12) 0.0365(15) 0.0182(11) 0.0033(10) -0.0004(9) -0.0013(11)
C6 0.0223(12) 0.0295(13) 0.0122(10) 0.0008(9) 0.0020(9) 0.0036(10)
C7 0.0228(13) 0.0262(13) 0.0176(11) -0.0027(9) 0.0053(9) -0.0027(10)
C8 0.0274(13) 0.0270(13) 0.0189(11) 0.0013(10) 0.0021(10) -0.0016(10)
C9 0.0253(13) 0.0262(13) 0.0250(13) 0.0016(10) 0.0003(10) -0.0021(10)
C10 0.0266(14) 0.0272(13) 0.0299(13) 0.0008(11) 0.0079(11) -0.0031(11)
C11 0.0309(14) 0.0273(13) 0.0232(12) 0.0009(10) 0.0095(11) -0.0010(11)
C12 0.0265(13) 0.0266(13) 0.0183(11) -0.0009(10) 0.0038(10) -0.0026(11)
C13 0.0285(15) 0.0369(16) 0.0335(15) 0.0035(12) -0.0022(12) -0.0081(12)
C14 0.0337(15) 0.0438(18) 0.0235(13) 0.0017(12) 0.0102(11) -0.0074(13)
F1 0.0619(14) 0.0483(13) 0.0527(13) -0.0149(10) -0.0257(11) -0.0020(11)
F2 0.0393(11) 0.0566(13) 0.0376(10) 0.0185(9) -0.0140(8) -0.0144(9)
F3 0.0237(9) 0.0795(16) 0.0472(11) 0.0103(11) -0.0036(8) -0.0093(10)
F4 0.0573(17) 0.142(4) 0.0365(14) 0.0156(18) 0.0276(12) 0.033(2)
F5 0.134(4) 0.0406(14) 0.0259(11) -0.0019(9) 0.0219(14) -0.0371(16)
F6 0.0623(18) 0.0590(16) 0.0178(9) -0.0020(9) 0.0082(9) -0.0269(14)
N1 0.0209(11) 0.0420(14) 0.0113(9) 0.0009(9) 0.0009(8) -0.0015(9)
N2 0.0216(11) 0.0388(13) 0.0108(9) -0.0021(8) 0.0040(8) -0.0041(9)
O1 0.0262(9) 0.0351(11) 0.0103(8) -0.0017(7) 0.0023(7) -0.0003(8)
S101 0.084(3) 0.075(3) 0.165(6) -0.038(3) -0.009(3) 0.006(2)

loop_
_atom_type_symbol
_atom_type_description
_atom_type_scat_dispersion_real
_atom_type_scat_dispersion_imag
_atom_type_scat_source
C C 0.0033 0.0016 'International Tables Vol C Tables 4.2.6.8 and 6.1.1.4'
H H 0.0000 0.0000 'International Tables Vol C Tables 4.2.6.8 and 6.1.1.4'
F F 0.0171 0.0103 'International Tables Vol C Tables 4.2.6.8 and 6.1.1.4'
N N 0.0061 0.0033 'International Tables Vol C Tables 4.2.6.8 and 6.1.1.4'
O O 0.0106 0.0060 'International Tables Vol C Tables 4.2.6.8 and 6.1.1.4'
S S 0.1246 0.1234 'International Tables Vol C Tables 4.2.6.8 and 6.1.1.4'

loop_
_geom_angle_atom_site_label_1
_geom_angle_atom_site_label_2
_geom_angle_atom_site_label_3
_geom_angle
_geom_angle_site_symmetry_1
_geom_angle_site_symmetry_3
C2 C1 C2 122.2(4) . 2_655
C2 C1 H1 118.9 . .
C2 C1 H1 118.9 2_655 .
C3 C2 C1 118.6(3) . .
C3 C2 C5 123.6(2) . .
C1 C2 C5 117.8(3) . .
C2 C3 C4 119.8(3) . .
C2 C3 H3 120.1 . .
C4 C3 H3 120.1 . .
C3 C4 C3 121.0(4) 2_655 .
C3 C4 H4 119.5 2_655 .
C3 C4 H4 119.5 . .
N1 C5 C2 115.8(2) . .
N1 C5 H5A 108.3 . .
C2 C5 H5A 108.3 . .
N1 C5 H5B 108.3 . .
C2 C5 H5B 108.3 . .
H5A C5 H5B 107.4 . .
O1 C6 N1 122.4(2) . .
O1 C6 N2 122.6(2) . .
N1 C6 N2 115.1(2) . .
C8 C7 N2 117.4(2) . .
C8 C7 C12 119.1(2) . .
N2 C7 C12 123.5(2) . .
C9 C8 C7 120.3(2) . .
C9 C8 H8 119.8 . .
C7 C8 H8 119.8 . .
C8 C9 C10 121.5(2) . .
C8 C9 C13 119.1(2) . .
C10 C9 C13 119.4(3) . .
C11 C10 C9 117.7(3) . .
C11 C10 H10 121.2 . .
C9 C10 H10 121.2 . .
C10 C11 C12 122.3(2) . .
C10 C11 C14 118.7(3) . .
C12 C11 C14 118.9(3) . .
C11 C12 C7 119.1(2) . .
C11 C12 H12 120.5 . .
C7 C12 H12 120.5 . .
F1 C13 F3 106.4(3) . .
F1 C13 F2 106.1(3) . .
F3 C13 F2 106.8(3) . .
F1 C13 C9 112.1(3) . .
F3 C13 C9 112.8(3) . .
F2 C13 C9 112.2(2) . .
F24 C14 F25 105.3(15) . .
F24 C14 F26 115.9(17) . .
F25 C14 F26 108.2(14) . .
F5 C14 F4 108.1(3) . .
F5 C14 F6 106.6(3) . .
F4 C14 F6 104.2(3) . .
F24 C14 C11 113.8(14) . .
F5 C14 C11 113.1(3) . .
F25 C14 C11 109.0(9) . .
F26 C14 C11 104.5(12) . .
F4 C14 C11 111.5(3) . .
F6 C14 C11 112.9(2) . .
C6 N1 C5 120.7(2) . .
C6 N1 H1A 119.7 . .
C5 N1 H1A 119.7 . .
C6 N2 C7 127.1(2) . .
C6 N2 H2 116.4 . .
C7 N2 H2 116.4 . .
S101 C101 H10A 109.5 . .
S101 C101 H10B 109.5 . .
H10A C101 H10B 109.5 . .
S101 C101 H10C 109.5 . .
H10A C101 H10C 109.5 . .
H10B C101 H10C 109.5 . .
S101 C102 H10D 109.5 . .
S101 C102 H10E 109.5 . .
H10D C102 H10E 109.5 . .
S101 C102 H10F 109.5 . .
H10D C102 H10F 109.5 . .
H10E C102 H10F 109.5 . .
O101 S101 C102 101.1(7) . .
O101 S101 C101 101.5(9) . .
C102 S101 C101 107.0(12) . .
S201 C201 H20A 109.5 . .
S201 C201 H20B 109.5 . .
H20A C201 H20B 109.5 . .
S201 C201 H20C 109.5 . .
H20A C201 H20C 109.5 . .
H20B C201 H20C 109.5 . .
S201 C202 H20D 109.5 . .
S201 C202 H20E 109.5 . .
H20D C202 H20E 109.5 . .
S201 C202 H20F 109.5 . .
H20D C202 H20F 109.5 . .
H20E C202 H20F 109.5 . .
O201 S201 C202 101.1(13) . .
O201 S201 C201 100.9(13) . .
C202 S201 C201 101.7(16) . .

loop_
_geom_bond_atom_site_label_1
_geom_bond_atom_site_label_2
_geom_bond_distance
_geom_bond_site_symmetry_2
C1 C2 1.393(3) .
C1 C2 1.393(3) 2_655
C1 H1 0.9500 .
C2 C3 1.386(4) .
C2 C5 1.509(4) .
C3 C4 1.392(3) .
C3 H3 0.9500 .
C4 C3 1.392(3) 2_655
C4 H4 0.9500 .
C5 N1 1.445(3) .
C5 H5A 0.9900 .
C5 H5B 0.9900 .
C6 O1 1.244(3) .
C6 N1 1.338(3) .
C6 N2 1.373(3) .
C7 C8 1.391(4) .
C7 N2 1.393(3) .
C7 C12 1.401(3) .
C8 C9 1.384(4) .
C8 H8 0.9500 .
C9 C10 1.389(4) .
C9 C13 1.502(4) .
C10 C11 1.380(4) .
C10 H10 0.9500 .
C11 C12 1.391(4) .
C11 C14 1.513(4) .
C12 H12 0.9500 .
C13 F1 1.330(4) .
C13 F3 1.332(4) .
C13 F2 1.334(4) .
C14 F24 1.264(13) .
C14 F5 1.293(4) .
C14 F25 1.299(12) .
C14 F26 1.317(13) .
C14 F4 1.331(4) .
C14 F6 1.334(4) .
N1 H1A 0.8800 .
N2 H2 0.8800 .
C101 S101 1.762(9) .
C101 H10A 0.9800 .
C101 H10B 0.9800 .
C101 H10C 0.9800 .
C102 S101 1.761(9) .
C102 H10D 0.9800 .
C102 H10E 0.9800 .
C102 H10F 0.9800 .
O101 S101 1.511(10) .
C201 S201 1.762(9) .
C201 H20A 0.9800 .
C201 H20B 0.9800 .
C201 H20C 0.9800 .
C202 S201 1.761(9) .
C202 H20D 0.9800 .
C202 H20E 0.9800 .
C202 H20F 0.9800 .
O201 S201 1.53(2) .

loop_
_geom_torsion_atom_site_label_1
_geom_torsion_atom_site_label_2
_geom_torsion_atom_site_label_3
_geom_torsion_atom_site_label_4
_geom_torsion
_geom_torsion_site_symmetry_1
_geom_torsion_site_symmetry_4
C2 C1 C2 C3 -0.07(17) 2_655 .
C2 C1 C2 C5 -178.9(2) 2_655 .
C1 C2 C3 C4 0.1(3) . .
C5 C2 C3 C4 178.9(2) . .
C2 C3 C4 C3 -0.07(17) . 2_655
C3 C2 C5 N1 6.4(4) . .
C1 C2 C5 N1 -174.78(18) . .
N2 C7 C8 C9 -179.9(3) . .
C12 C7 C8 C9 0.9(4) . .
C7 C8 C9 C10 -0.1(4) . .
C7 C8 C9 C13 -179.6(3) . .
C8 C9 C10 C11 -0.1(4) . .
C13 C9 C10 C11 179.4(3) . .
C9 C10 C11 C12 -0.6(4) . .
C9 C10 C11 C14 -179.8(3) . .
C10 C11 C12 C7 1.5(4) . .
C14 C11 C12 C7 -179.4(3) . .
C8 C7 C12 C11 -1.6(4) . .
N2 C7 C12 C11 179.2(3) . .
C8 C9 C13 F1 83.8(3) . .
C10 C9 C13 F1 -95.7(3) . .
C8 C9 C13 F3 -156.2(3) . .
C10 C9 C13 F3 24.3(4) . .
C8 C9 C13 F2 -35.4(4) . .
C10 C9 C13 F2 145.0(3) . .
C10 C11 C14 F24 -119.7(17) . .
C12 C11 C14 F24 61.2(17) . .
C10 C11 C14 F5 76.0(4) . .
C12 C11 C14 F5 -103.2(4) . .
C10 C11 C14 F25 -2.5(11) . .
C12 C11 C14 F25 178.4(11) . .
C10 C11 C14 F26 113.0(14) . .
C12 C11 C14 F26 -66.2(14) . .
C10 C11 C14 F4 -46.1(4) . .
C12 C11 C14 F4 134.7(4) . .
C10 C11 C14 F6 -162.9(3) . .
C12 C11 C14 F6 17.9(4) . .
O1 C6 N1 C5 -9.7(4) . .
N2 C6 N1 C5 170.9(2) . .
C2 C5 N1 C6 81.8(3) . .
O1 C6 N2 C7 1.9(4) . .
N1 C6 N2 C7 -178.6(3) . .
C8 C7 N2 C6 161.3(3) . .
C12 C7 N2 C6 -19.5(4) . .
